data_4119554
loop_
_publ_author_name
'Yun Xiong'
'Shenglai Yao'
'Gengwen Tan'
'Shigeyoshi Inoue'
'Matthias Driess'

_publ_contact_author_address
;Technische Universitaet Berlin
Institute of Chemistry: Metalorganics and Inorganic Materials 
Sekretariat C2  Strasse des 17. Juni 135
10623 Berlin Germany
;
_publ_contact_author_email matthias.driess@tu-berlin.de
_publ_contact_author_fax +49(0)30-314-29732
_publ_contact_author_name 'Matthias Driess'
_publ_contact_author_phone +49(0)30-314-29731
_publ_section_title
;
 A Cyclic Germadicarbene ("Germylone") from Germyliumylidene
;
_journal_name_full 'Journal of the American Chemical Society'
_journal_page_first 5004
_journal_page_last 5007
_journal_paper_doi 10.1021/ja402477w
_journal_volume 135
_journal_year 2013
_chemical_formula_sum 'C33 H43 Cl2 Ge N5'
_chemical_formula_weight 653.21
_chemical_name_systematic
; 
 ? 
;
_space_group_IT_number 19
_symmetry_cell_setting orthorhombic
_symmetry_space_group_name_Hall 'P 2ac 2ab'
_symmetry_space_group_name_H-M 'P 21 21 21'
_atom_sites_solution_hydrogens geom
_atom_sites_solution_primary direct
_atom_sites_solution_secondary difmap
_audit_creation_method
;
CrysAlis RED, Oxford Diffraction Ltd.,
Version 1.171.31.8 (release 12-01-2007 CrysAlis171 .NET)
(compiled Jan 12 2007,17:49:11)
;
_cell_angle_alpha 90.00
_cell_angle_beta 90.00
_cell_angle_gamma 90.00
_cell_formula_units_Z 4
_cell_length_a 13.1242(4)
_cell_length_b 15.4620(4)
_cell_length_c 17.2687(7)
_cell_measurement_reflns_used 3993
_cell_measurement_temperature 150(2)
_cell_measurement_theta_max 32.4240
_cell_measurement_theta_min 3.3144
_cell_volume 3504.3(2)
_computing_cell_refinement
;
CrysAlis RED, Oxford Diffraction Ltd.,
Version 1.171.31.8 (release 12-01-2007 CrysAlis171 .NET)
(compiled Jan 12 2007,17:49:11)
;
_computing_data_collection
;
CrysAlis CCD, Oxford Diffraction Ltd.,
Version 1.171.31.8 (release 12-01-2007 CrysAlis171 .NET)
(compiled Jan 12 2007,17:49:11)
;
_computing_data_reduction
;
CrysAlis RED, Oxford Diffraction Ltd.,
Version 1.171.31.8 (release 12-01-2007 CrysAlis171 .NET)
(compiled Jan 12 2007,17:49:11)
;
_computing_publication_material 'SHELXL-97 (Sheldrick, 1997)'
_computing_structure_refinement 'SHELXL-97 (Sheldrick, 1997)'
_computing_structure_solution 'SHELXS-97 (Sheldrick, 1990)'
_diffrn_ambient_temperature 150(2)
_diffrn_measured_fraction_theta_full 0.996
_diffrn_measured_fraction_theta_max 0.996
_diffrn_measurement_device_type 'Oxford Diffraction Xcalibur S Sapphire'
_diffrn_measurement_method \w
_diffrn_radiation_monochromator graphite
_diffrn_radiation_source 'Enhance (Mo) x-ray Source'
_diffrn_radiation_type MoK\a
_diffrn_radiation_wavelength 0.71073
_diffrn_reflns_av_R_equivalents 0.0434
_diffrn_reflns_av_sigmaI/netI 0.0565
_diffrn_reflns_limit_h_max 15
_diffrn_reflns_limit_h_min -13
_diffrn_reflns_limit_k_max 18
_diffrn_reflns_limit_k_min -18
_diffrn_reflns_limit_l_max 19
_diffrn_reflns_limit_l_min -20
_diffrn_reflns_number 15513
_diffrn_reflns_theta_full 25.00
_diffrn_reflns_theta_max 25.00
_diffrn_reflns_theta_min 3.32
_exptl_absorpt_coefficient_mu 1.055
_exptl_absorpt_correction_T_max 1.00000
_exptl_absorpt_correction_T_min 0.83962
_exptl_absorpt_correction_type multi-scan
_exptl_absorpt_process_details
;
CrysAlisPro, Agilent Technologies,
Version 1.171.35.21 (release 20-01-2012 CrysAlis171 .NET)
(compiled Jan 23 2012,18:06:46)
empirical absorption correction using spherical harmonics,
 implemented in SCALE3 ABSPACK scaling algorithm.
;
_exptl_crystal_colour colorless
_exptl_crystal_density_diffrn 1.238
_exptl_crystal_description block
_exptl_crystal_F_000 1368
_exptl_crystal_size_max 0.32
_exptl_crystal_size_mid 0.24
_exptl_crystal_size_min 0.19
_refine_diff_density_max 0.541
_refine_diff_density_min -0.377
_refine_diff_density_rms 0.057
_refine_ls_abs_structure_details 'Flack H D (1983), Acta Cryst. A39, 876-881'
_refine_ls_abs_structure_Flack 0.010(10)
_refine_ls_extinction_method none
_refine_ls_goodness_of_fit_ref 1.058
_refine_ls_hydrogen_treatment constr
_refine_ls_matrix_type full
_refine_ls_number_parameters 379
_refine_ls_number_reflns 6141
_refine_ls_number_restraints 0
_refine_ls_restrained_S_all 1.058
_refine_ls_R_factor_all 0.0528
_refine_ls_R_factor_gt 0.0448
_refine_ls_shift/su_max 0.000
_refine_ls_shift/su_mean 0.000
_refine_ls_structure_factor_coef Fsqd
_refine_ls_weighting_details 'calc w=1/[\s^2^(Fo^2^)+(0.0448P)^2^+0.3066P] where P=(Fo^2^+2Fc^2^)/3'
_refine_ls_weighting_scheme calc
_refine_ls_wR_factor_gt 0.0913
_refine_ls_wR_factor_ref 0.0944
_reflns_number_gt 5531
_reflns_number_total 6141
_reflns_threshold_expression >2sigma(I)
_cod_data_source_file ja402477w_si_002_1.cif
_cod_data_source_block 2
_cod_database_code 4119554

loop_
_symmetry_equiv_pos_as_xyz
'x, y, z'
'-x+1/2, -y, z+1/2'
'x+1/2, -y+1/2, -z'
'-x, y+1/2, -z+1/2'

loop_
_atom_site_label
_atom_site_type_symbol
_atom_site_fract_x
_atom_site_fract_y
_atom_site_fract_z
_atom_site_U_iso_or_equiv
_atom_site_adp_type
_atom_site_occupancy
_atom_site_symmetry_multiplicity
_atom_site_calc_flag
_atom_site_refinement_flags
Ge1 Ge 0.12225(3) 0.08050(2) 0.47756(2) 0.02519(11) Uani 1 1 d .
Cl1 Cl 0.12246(9) 0.08741(7) 0.34393(6) 0.0522(3) Uani 1 1 d .
N1 N 0.1113(2) -0.11736(17) 0.50193(14) 0.0201(6) Uani 1 1 d .
C28 C 0.2005(5) 0.1789(4) 0.7349(3) 0.087(2) Uani 1 1 d .
H28A H 0.2123 0.1258 0.7646 0.131 Uiso 1 1 calc R
H28B H 0.1339 0.1757 0.7095 0.131 Uiso 1 1 calc R
H28C H 0.2020 0.2287 0.7699 0.131 Uiso 1 1 calc R
Cl2 Cl 0.56421(8) -0.11237(6) 0.45188(7) 0.0470(3) Uani 1 1 d .
N2 N 0.2531(2) -0.07967(19) 0.45206(14) 0.0189(6) Uani 1 1 d .
C16 C 0.0852(6) -0.0362(6) 0.7207(4) 0.145(4) Uani 1 1 d .
H16A H 0.0838 0.0163 0.6890 0.218 Uiso 1 1 calc R
H16B H 0.1467 -0.0364 0.7528 0.218 Uiso 1 1 calc R
H16C H 0.0248 -0.0378 0.7540 0.218 Uiso 1 1 calc R
N3 N 0.3503(2) 0.05051(17) 0.45542(15) 0.0180(7) Uani 1 1 d .
N4 N 0.3264(2) 0.17337(17) 0.50943(16) 0.0207(7) Uani 1 1 d .
N5 N 0.3219(4) -0.0295(3) 0.6240(2) 0.0570(11) Uani 1 1 d .
C20 C 0.2792(3) 0.2524(2) 0.53790(18) 0.0204(8) Uani 1 1 d .
C6 C 0.4457(3) 0.0846(2) 0.4678(2) 0.0265(8) Uani 1 1 d .
H6 H 0.5092 0.0587 0.4550 0.032 Uiso 1 1 calc R
C13 C -0.0041(3) -0.1118(2) 0.6129(2) 0.0305(9) Uani 1 1 d .
C9 C -0.0735(3) -0.1163(2) 0.4806(2) 0.0252(8) Uani 1 1 d .
C8 C 0.0076(3) -0.1148(2) 0.5334(2) 0.0233(8) Uani 1 1 d .
C17 C -0.0583(3) -0.1286(2) 0.3944(2) 0.0289(9) Uani 1 1 d .
H17 H 0.0158 -0.1205 0.3829 0.035 Uiso 1 1 calc R
C7 C 0.4306(3) 0.1627(2) 0.5020(2) 0.0250(9) Uani 1 1 d .
H7 H 0.4818 0.2025 0.5178 0.030 Uiso 1 1 calc R
C4 C 0.2574(3) -0.1684(2) 0.4626(2) 0.0262(9) Uani 1 1 d .
H4 H 0.3127 -0.2053 0.4498 0.031 Uiso 1 1 calc R
C23 C 0.1989(3) 0.4047(2) 0.5914(3) 0.0348(9) Uani 1 1 d .
H23 H 0.1712 0.4575 0.6101 0.042 Uiso 1 1 calc R
C5 C 0.1687(3) -0.1919(2) 0.4941(2) 0.0271(9) Uani 1 1 d .
H5 H 0.1488 -0.2488 0.5084 0.033 Uiso 1 1 calc R
C3 C 0.3314(3) -0.0293(2) 0.4136(2) 0.0226(8) Uani 1 1 d .
H3A H 0.3951 -0.0635 0.4107 0.027 Uiso 1 1 calc R
H3B H 0.3095 -0.0158 0.3601 0.027 Uiso 1 1 calc R
C22 C 0.2186(3) 0.3944(2) 0.5127(2) 0.0333(9) Uani 1 1 d .
H22 H 0.2038 0.4404 0.4781 0.040 Uiso 1 1 calc R
C21 C 0.2595(3) 0.3180(2) 0.4840(2) 0.0254(8) Uani 1 1 d .
C12 C -0.1037(3) -0.1091(3) 0.6402(2) 0.0379(10) Uani 1 1 d .
H12 H -0.1153 -0.1076 0.6945 0.046 Uiso 1 1 calc R
C25 C 0.2600(3) 0.2598(2) 0.6173(2) 0.0301(9) Uani 1 1 d .
C2 C 0.2763(2) 0.10453(19) 0.47967(19) 0.0176(7) Uani 1 1 d .
C33 C 0.4055(4) -0.0426(3) 0.6379(3) 0.0424(11) Uani 1 1 d .
C11 C -0.1864(3) -0.1084(2) 0.5905(3) 0.0354(10) Uani 1 1 d .
H11 H -0.2535 -0.1046 0.6107 0.042 Uiso 1 1 calc R
C18 C -0.0867(4) -0.2204(3) 0.3726(3) 0.0486(12) Uani 1 1 d .
H18A H -0.0463 -0.2611 0.4033 0.073 Uiso 1 1 calc R
H18B H -0.0729 -0.2296 0.3174 0.073 Uiso 1 1 calc R
H18C H -0.1593 -0.2298 0.3828 0.073 Uiso 1 1 calc R
C29 C 0.2845(3) 0.3086(2) 0.3987(2) 0.0317(9) Uani 1 1 d .
H29 H 0.2985 0.2460 0.3886 0.038 Uiso 1 1 calc R
C1 C 0.1634(3) -0.0479(2) 0.4760(2) 0.0203(7) Uani 1 1 d .
C10 C -0.1713(3) -0.1133(2) 0.5112(2) 0.0288(9) Uani 1 1 d .
H10 H -0.2284 -0.1145 0.4774 0.035 Uiso 1 1 calc R
C24 C 0.2195(3) 0.3385(3) 0.6420(2) 0.0368(10) Uani 1 1 d .
H24 H 0.2058 0.3466 0.6956 0.044 Uiso 1 1 calc R
C30 C 0.3809(4) 0.3587(3) 0.3788(3) 0.0583(13) Uani 1 1 d .
H30A H 0.3716 0.4198 0.3921 0.087 Uiso 1 1 calc R
H30B H 0.3948 0.3534 0.3232 0.087 Uiso 1 1 calc R
H30C H 0.4384 0.3351 0.4082 0.087 Uiso 1 1 calc R
C32 C 0.5121(4) -0.0582(3) 0.6542(3) 0.0579(14) Uani 1 1 d .
H32A H 0.5486 -0.0686 0.6057 0.087 Uiso 1 1 calc R
H32B H 0.5186 -0.1089 0.6879 0.087 Uiso 1 1 calc R
H32C H 0.5412 -0.0075 0.6802 0.087 Uiso 1 1 calc R
C14 C 0.0856(3) -0.1137(3) 0.6692(2) 0.0465(12) Uani 1 1 d .
H14 H 0.1492 -0.1108 0.6374 0.056 Uiso 1 1 calc R
C19 C -0.1174(4) -0.0631(3) 0.3465(2) 0.0452(11) Uani 1 1 d .
H19A H -0.1906 -0.0744 0.3514 0.068 Uiso 1 1 calc R
H19B H -0.0974 -0.0681 0.2920 0.068 Uiso 1 1 calc R
H19C H -0.1024 -0.0046 0.3651 0.068 Uiso 1 1 calc R
C26 C 0.2832(4) 0.1887(3) 0.6741(2) 0.0443(12) Uani 1 1 d .
H26 H 0.2882 0.1331 0.6448 0.053 Uiso 1 1 calc R
C31 C 0.1965(4) 0.3355(4) 0.3467(3) 0.0654(16) Uani 1 1 d .
H31A H 0.1788 0.3960 0.3570 0.098 Uiso 1 1 calc R
H31B H 0.1373 0.2987 0.3574 0.098 Uiso 1 1 calc R
H31C H 0.2165 0.3291 0.2924 0.098 Uiso 1 1 calc R
C15 C 0.0885(5) -0.1985(5) 0.7133(4) 0.102(3) Uani 1 1 d .
H15A H 0.1440 -0.1969 0.7512 0.153 Uiso 1 1 calc R
H15B H 0.0998 -0.2462 0.6769 0.153 Uiso 1 1 calc R
H15C H 0.0235 -0.2071 0.7402 0.153 Uiso 1 1 calc R
C27 C 0.3828(6) 0.2038(5) 0.7144(4) 0.105(2) Uani 1 1 d .
H27A H 0.4383 0.2026 0.6764 0.157 Uiso 1 1 calc R
H27B H 0.3939 0.1583 0.7531 0.157 Uiso 1 1 calc R
H27C H 0.3815 0.2603 0.7401 0.157 Uiso 1 1 calc R

loop_
_atom_site_aniso_label
_atom_site_aniso_U_11
_atom_site_aniso_U_22
_atom_site_aniso_U_33
_atom_site_aniso_U_23
_atom_site_aniso_U_13
_atom_site_aniso_U_12
Ge1 0.01694(18) 0.02076(18) 0.0379(2) 0.00032(17) 0.00084(18) 0.00135(18)
Cl1 0.0546(6) 0.0622(7) 0.0397(6) 0.0209(5) -0.0228(5) -0.0157(8)
N1 0.0203(15) 0.0219(13) 0.0179(14) 0.0014(10) -0.0020(12) 0.0000(13)
C28 0.121(6) 0.079(4) 0.062(4) 0.025(3) 0.027(4) 0.004(4)
Cl2 0.0299(6) 0.0249(5) 0.0861(9) 0.0086(5) -0.0041(5) 0.0070(5)
N2 0.0213(15) 0.0175(14) 0.0178(14) -0.0006(12) 0.0014(11) -0.0012(14)
C16 0.139(7) 0.177(8) 0.119(6) -0.102(6) -0.081(6) 0.036(6)
N3 0.0172(16) 0.0172(14) 0.0197(15) 0.0018(11) -0.0008(11) 0.0006(12)
N4 0.0219(16) 0.0157(14) 0.0245(17) 0.0041(12) -0.0034(13) 0.0012(13)
N5 0.066(3) 0.059(3) 0.047(2) 0.011(2) 0.000(2) -0.002(3)
C20 0.0167(18) 0.0179(17) 0.027(2) -0.0025(15) -0.0042(14) -0.0012(15)
C6 0.0150(16) 0.0252(17) 0.039(2) 0.0028(19) 0.0028(16) 0.0025(17)
C13 0.040(2) 0.0251(19) 0.027(2) 0.0026(16) -0.0008(17) -0.0125(19)
C9 0.028(2) 0.0194(16) 0.0282(19) 0.0027(17) -0.0021(18) -0.0027(16)
C8 0.0202(18) 0.0202(16) 0.029(2) 0.0006(16) 0.0032(16) -0.0037(15)
C17 0.0188(19) 0.041(2) 0.027(2) -0.0023(17) -0.0042(16) -0.0023(18)
C7 0.0168(19) 0.0238(18) 0.034(2) 0.0014(16) -0.0034(16) -0.0007(17)
C4 0.029(2) 0.0206(18) 0.029(2) -0.0002(15) 0.0002(17) 0.0006(17)
C23 0.029(2) 0.020(2) 0.055(3) -0.0137(19) -0.008(2) 0.0058(18)
C5 0.031(2) 0.0189(18) 0.031(2) 0.0036(15) -0.0054(16) 0.0002(16)
C3 0.0223(19) 0.0205(18) 0.0251(19) -0.0044(15) 0.0072(16) -0.0007(15)
C22 0.033(2) 0.0209(19) 0.047(3) -0.0001(17) -0.0090(19) 0.0048(17)
C21 0.0216(19) 0.0203(17) 0.034(2) -0.0027(17) -0.0074(18) -0.0043(15)
C12 0.043(3) 0.040(2) 0.031(2) 0.0045(18) 0.0130(19) -0.007(2)
C25 0.028(2) 0.030(2) 0.033(2) -0.0040(17) -0.0018(17) -0.0012(18)
C2 0.0201(17) 0.0174(17) 0.0151(16) 0.0055(14) -0.0005(15) 0.0019(14)
C33 0.058(3) 0.033(2) 0.036(2) 0.0045(19) 0.000(2) -0.013(2)
C11 0.032(2) 0.0214(19) 0.052(3) 0.0037(18) 0.020(2) -0.0026(17)
C18 0.070(4) 0.036(2) 0.039(2) -0.0067(19) 0.004(2) 0.001(2)
C29 0.038(2) 0.025(2) 0.032(2) 0.0054(17) -0.0037(18) 0.0019(18)
C1 0.0222(17) 0.0222(16) 0.0166(17) -0.0004(15) -0.0001(16) -0.0007(15)
C10 0.0221(19) 0.0235(18) 0.041(2) 0.0001(17) -0.0003(17) -0.0011(16)
C24 0.032(2) 0.040(2) 0.039(2) -0.013(2) 0.0052(19) 0.001(2)
C30 0.074(3) 0.055(3) 0.047(3) -0.005(2) 0.014(3) -0.020(3)
C32 0.050(3) 0.063(3) 0.060(3) -0.010(3) -0.010(3) -0.009(3)
C14 0.045(3) 0.072(3) 0.023(2) 0.006(2) -0.0011(18) -0.010(2)
C19 0.052(3) 0.045(3) 0.038(2) 0.0034(18) -0.014(2) -0.003(3)
C26 0.067(3) 0.041(2) 0.025(2) 0.0015(19) -0.001(2) 0.006(2)
C31 0.070(4) 0.090(4) 0.037(3) 0.006(3) -0.015(3) 0.025(3)
C15 0.066(4) 0.143(6) 0.097(5) 0.068(5) -0.036(4) -0.012(4)
C27 0.094(5) 0.133(6) 0.086(5) 0.047(4) -0.043(4) 0.014(5)

loop_
_atom_type_symbol
_atom_type_description
_atom_type_scat_dispersion_real
_atom_type_scat_dispersion_imag
_atom_type_scat_source
C C 0.0033 0.0016 'International Tables Vol C Tables 4.2.6.8 and 6.1.1.4'
H H 0.0000 0.0000 'International Tables Vol C Tables 4.2.6.8 and 6.1.1.4'
N N 0.0061 0.0033 'International Tables Vol C Tables 4.2.6.8 and 6.1.1.4'
Cl Cl 0.1484 0.1585 'International Tables Vol C Tables 4.2.6.8 and 6.1.1.4'
Ge Ge 0.1547 1.8001 'International Tables Vol C Tables 4.2.6.8 and 6.1.1.4'

loop_
_geom_angle_atom_site_label_1
_geom_angle_atom_site_label_2
_geom_angle_atom_site_label_3
_geom_angle
C2 Ge1 C1 85.22(13)
C2 Ge1 Cl1 90.47(10)
C1 Ge1 Cl1 91.77(10)
C1 N1 C5 110.8(3)
C1 N1 C8 124.9(3)
C5 N1 C8 124.3(3)
C1 N2 C4 111.0(3)
C1 N2 C3 124.5(3)
C4 N2 C3 124.2(3)
C2 N3 C6 111.7(3)
C2 N3 C3 124.0(3)
C6 N3 C3 123.9(3)
C2 N4 C7 110.6(3)
C2 N4 C20 125.7(3)
C7 N4 C20 123.5(3)
C25 C20 C21 124.0(3)
C25 C20 N4 118.4(3)
C21 C20 N4 117.5(3)
C7 C6 N3 106.0(3)
C8 C13 C12 116.3(4)
C8 C13 C14 123.1(4)
C12 C13 C14 120.6(3)
C10 C9 C8 117.1(3)
C10 C9 C17 119.9(3)
C8 C9 C17 122.8(3)
C13 C8 C9 124.2(4)
C13 C8 N1 118.2(3)
C9 C8 N1 117.7(3)
C18 C17 C9 109.3(3)
C18 C17 C19 111.3(3)
C9 C17 C19 112.6(3)
C6 C7 N4 106.9(3)
C5 C4 N2 106.7(3)
C24 C23 C22 120.0(3)
C4 C5 N1 106.7(3)
N3 C3 N2 110.5(3)
C21 C22 C23 121.2(3)
C22 C21 C20 116.7(3)
C22 C21 C29 120.8(3)
C20 C21 C29 122.5(3)
C11 C12 C13 121.7(4)
C24 C25 C20 116.1(4)
C24 C25 C26 121.0(4)
C20 C25 C26 122.9(3)
N3 C2 N4 104.9(3)
N3 C2 Ge1 126.2(2)
N4 C2 Ge1 128.8(2)
N5 C33 C32 178.9(5)
C12 C11 C10 120.1(4)
C21 C29 C31 112.5(4)
C21 C29 C30 110.6(3)
C31 C29 C30 111.1(4)
N2 C1 N1 104.8(3)
N2 C1 Ge1 126.0(2)
N1 C1 Ge1 129.1(2)
C11 C10 C9 120.6(4)
C23 C24 C25 122.1(4)
C16 C14 C15 113.3(5)
C16 C14 C13 111.2(5)
C15 C14 C13 110.8(4)
C27 C26 C25 111.4(4)
C27 C26 C28 108.6(4)
C25 C26 C28 112.3(4)

loop_
_geom_bond_atom_site_label_1
_geom_bond_atom_site_label_2
_geom_bond_distance
Ge1 C2 2.057(3)
Ge1 C1 2.058(3)
Ge1 Cl1 2.3101(10)
N1 C1 1.349(4)
N1 C5 1.384(5)
N1 C8 1.465(4)
C28 C26 1.517(7)
N2 C1 1.341(4)
N2 C4 1.385(5)
N2 C3 1.451(4)
C16 C14 1.491(8)
N3 C2 1.347(4)
N3 C6 1.374(4)
N3 C3 1.451(4)
N4 C2 1.352(4)
N4 C7 1.383(4)
N4 C20 1.456(4)
N5 C33 1.141(6)
C20 C25 1.399(5)
C20 C21 1.401(5)
C6 C7 1.360(5)
C13 C8 1.383(5)
C13 C12 1.390(6)
C13 C14 1.527(5)
C9 C10 1.389(5)
C9 C8 1.401(5)
C9 C17 1.515(5)
C17 C18 1.515(5)
C17 C19 1.520(5)
C4 C5 1.336(5)
C23 C24 1.372(5)
C23 C22 1.393(6)
C22 C21 1.389(5)
C21 C29 1.516(5)
C12 C11 1.384(6)
C25 C24 1.395(5)
C25 C26 1.505(5)
C33 C32 1.447(7)
C11 C10 1.386(6)
C29 C31 1.521(6)
C29 C30 1.523(6)
C14 C15 1.516(7)
C26 C27 1.499(8)
